data_4028063
loop_
_publ_author_name
'Himali Y. Godage'
'Andrew M. Riley'
'Timothy J. Woodman'
'Mark P. Thomas'
'Mary F. Mahon'
'Barry V. L. Potter'

_publ_section_title
;
 Regioselective Opening of myo-Inositol Orthoesters: Mechanism and
 Synthetic Utility
;
_journal_name_full 'Journal of Organic Chemistry'
_journal_page_first 2275
_journal_page_last 2288
_journal_paper_doi 10.1021/jo3027774
_journal_volume 78
_journal_year 2013
_chemical_formula_sum 'C10 H18 O7'
_chemical_formula_weight 250.24
_chemical_name_systematic
; 
 ? 
;
_space_group_IT_number 14
_symmetry_cell_setting monoclinic
_symmetry_space_group_name_Hall '-P 2yab'
_symmetry_space_group_name_H-M 'P 1 21/a 1'
_atom_sites_solution_hydrogens geom
_atom_sites_solution_primary direct
_atom_sites_solution_secondary difmap
_audit_creation_method SHELXL-97
_cell_angle_alpha 90.00
_cell_angle_beta 105.775(1)
_cell_angle_gamma 90.00
_cell_formula_units_Z 4
_cell_length_a 11.0090(3)
_cell_length_b 9.0330(3)
_cell_length_c 12.5370(4)
_cell_measurement_reflns_used 15626
_cell_measurement_temperature 298(2)
_cell_measurement_theta_max 27.485
_cell_measurement_theta_min 2.910
_cell_volume 1199.78(6)
_computing_cell_refinement 'HKL Scalepack (Otwinowski & Minor 1997)'
_computing_data_collection 'Collect (Bruker AXS BV 1997-2004)'
_computing_data_reduction 'Denzo & Scalepack (Otwinowski, Minor 1997)'
_computing_molecular_graphics 'ORTEX (P.McArdle 1995)'
_computing_publication_material 'SHELXL-97/2 (Sheldrick 1997)'
_computing_structure_refinement 'SHELXL-97/2 (Sheldrick 1997)'
_computing_structure_solution 'SHELXS-97 (Sheldrick 1990)'
_diffrn_ambient_temperature 298(2)
_diffrn_measured_fraction_theta_full 0.990
_diffrn_measured_fraction_theta_max 0.990
_diffrn_measurement_device_type '95mm CCD camera on \k-goniostat'
_diffrn_measurement_method CCD
_diffrn_radiation_monochromator 'horizonally mounted graphite crystal'
_diffrn_radiation_source 'fine-focus sealed tube'
_diffrn_radiation_type MoK\a
_diffrn_radiation_wavelength 0.71073
_diffrn_reflns_av_R_equivalents 0.0541
_diffrn_reflns_av_sigmaI/netI 0.0301
_diffrn_reflns_limit_h_max 14
_diffrn_reflns_limit_h_min -14
_diffrn_reflns_limit_k_max 11
_diffrn_reflns_limit_k_min -11
_diffrn_reflns_limit_l_max 16
_diffrn_reflns_limit_l_min -16
_diffrn_reflns_number 16216
_diffrn_reflns_theta_full 27.42
_diffrn_reflns_theta_max 27.42
_diffrn_reflns_theta_min 4.06
_exptl_absorpt_coefficient_mu 0.118
_exptl_absorpt_correction_T_max 0.972
_exptl_absorpt_correction_T_min 0.843
_exptl_absorpt_correction_type multi-scan
_exptl_absorpt_process_details
;
multi-scan from symmetry-related measurements 
 Sortav (Blessing 1995)
;
_exptl_crystal_colour colorless
_exptl_crystal_density_diffrn 1.385
_exptl_crystal_description tabloid
_exptl_crystal_F_000 536
_exptl_crystal_size_max 0.40
_exptl_crystal_size_mid 0.40
_exptl_crystal_size_min 0.10
_refine_diff_density_max 0.276
_refine_diff_density_min -0.193
_refine_diff_density_rms 0.039
_refine_ls_extinction_coef 0.015(4)
_refine_ls_extinction_expression Fc^*^=kFc[1+0.001xFc^2^\l^3^/sin(2\q)]^-1/4^
_refine_ls_extinction_method SHELXL
_refine_ls_goodness_of_fit_ref 1.049
_refine_ls_hydrogen_treatment constr
_refine_ls_matrix_type full
_refine_ls_number_parameters 178
_refine_ls_number_reflns 2710
_refine_ls_number_restraints 14
_refine_ls_restrained_S_all 1.076
_refine_ls_R_factor_all 0.0560
_refine_ls_R_factor_gt 0.0429
_refine_ls_shift/su_max 0.000
_refine_ls_shift/su_mean 0.000
_refine_ls_structure_factor_coef Fsqd
_refine_ls_weighting_details 'calc w=1/[\s^2^(Fo^2^)+(0.0544P)^2^+0.3952P] where P=(Fo^2^+2Fc^2^)/3'
_refine_ls_weighting_scheme calc
_refine_ls_wR_factor_gt 0.1104
_refine_ls_wR_factor_ref 0.1212
_reflns_number_gt 2156
_reflns_number_total 2710
_reflns_threshold_expression >2sigma(I)
_cod_data_source_file jo3027774_si_002_1.cif
_cod_data_source_block k11farm8
_cod_database_code 4028063

loop_
_symmetry_equiv_pos_as_xyz
'x, y, z'
'-x+1/2, y+1/2, -z'
'-x, -y, -z'
'x-1/2, -y-1/2, z'

loop_
_atom_site_label
_atom_site_type_symbol
_atom_site_fract_x
_atom_site_fract_y
_atom_site_fract_z
_atom_site_U_iso_or_equiv
_atom_site_adp_type
_atom_site_occupancy
_atom_site_symmetry_multiplicity
_atom_site_calc_flag
_atom_site_refinement_flags
_atom_site_disorder_assembly
_atom_site_disorder_group
O1 O 0.80865(10) 0.70935(11) 0.24815(8) 0.0352(3) Uani 1 1 d . . .
O2 O 0.73829(15) 0.94031(13) 0.20483(12) 0.0595(4) Uani 1 1 d . . .
O3 O 0.91785(10) 0.68172(11) 0.07239(9) 0.0382(3) Uani 1 1 d . . .
H3 H 0.9636 0.6434 0.0384 0.046 Uiso 1 1 calc R . .
O4 O 0.96284(11) 0.37342(12) 0.08815(9) 0.0403(3) Uani 1 1 d . . .
H4 H 1.0146 0.3178 0.1280 0.048 Uiso 1 1 calc R . .
O5 O 0.85758(11) 0.21880(12) 0.24023(11) 0.0458(3) Uani 1 1 d . . .
H5 H 0.8107 0.1470 0.2345 0.055 Uiso 1 1 calc R . .
O6 O 0.61421(11) 0.30674(12) 0.24254(11) 0.0441(3) Uani 1 1 d . . .
H6 H 0.5548 0.3486 0.2575 0.053 Uiso 1 1 calc R . .
O7 O 0.55933(11) 0.60970(14) 0.21901(11) 0.0470(3) Uani 1 1 d . . .
H7 H 0.5133 0.6709 0.1794 0.056 Uiso 1 1 calc R . .
C1 C 0.73708(13) 0.65441(16) 0.14067(12) 0.0310(3) Uani 1 1 d . . .
H1 H 0.6948 0.7366 0.0941 0.037 Uiso 1 1 calc R . .
C2 C 0.63942(13) 0.54517(17) 0.16055(12) 0.0331(3) Uani 1 1 d . . .
H2 H 0.5877 0.5090 0.0888 0.040 Uiso 1 1 calc R . .
C3 C 0.70378(13) 0.41424(15) 0.22894(12) 0.0312(3) Uani 1 1 d . . .
H3A H 0.7524 0.4494 0.3020 0.037 Uiso 1 1 calc R . .
C4 C 0.79208(13) 0.33651(15) 0.17271(13) 0.0317(3) Uani 1 1 d . . .
H4A H 0.7426 0.2959 0.1017 0.038 Uiso 1 1 calc R . .
C5 C 0.88991(13) 0.44306(15) 0.15193(12) 0.0295(3) Uani 1 1 d . . .
H5A H 0.9457 0.4758 0.2230 0.035 Uiso 1 1 calc R . .
C6 C 0.82691(13) 0.57676(15) 0.08610(12) 0.0301(3) Uani 1 1 d . . .
H6A H 0.7786 0.5429 0.0125 0.036 Uiso 1 1 calc R . .
C7 C 0.79623(15) 0.85210(17) 0.27167(14) 0.0407(4) Uani 1 1 d . B .
C8 C 0.8616(2) 0.8875(2) 0.39036(17) 0.0576(5) Uani 1 1 d D . .
H8A H 0.9365 0.9458 0.3934 0.069 Uiso 1 1 calc R A 1
H8B H 0.8883 0.7961 0.4305 0.069 Uiso 1 1 calc R A 1
C9 C 0.7757(3) 0.9738(4) 0.4472(3) 0.0685(9) Uani 0.70 1 d PD B 1
H9A H 0.8231 0.9918 0.5234 0.082 Uiso 0.70 1 calc PR B 1
H9B H 0.7580 1.0695 0.4112 0.082 Uiso 0.70 1 calc PR B 1
C10 C 0.6571(5) 0.9075(8) 0.4482(6) 0.0837(15) Uani 0.70 1 d PD B 1
H10A H 0.6133 0.9716 0.4864 0.125 Uiso 0.70 1 calc PR B 1
H10B H 0.6722 0.8138 0.4856 0.125 Uiso 0.70 1 calc PR B 1
H10C H 0.6066 0.8930 0.3734 0.125 Uiso 0.70 1 calc PR B 1
C9A C 0.8030(8) 0.8354(10) 0.4647(6) 0.0680(19) Uani 0.30 1 d PDU B 2
H9A1 H 0.8499 0.8749 0.5360 0.082 Uiso 0.30 1 calc PR B 2
H9A2 H 0.8176 0.7294 0.4684 0.082 Uiso 0.30 1 calc PR B 2
C10A C 0.6769(14) 0.854(2) 0.4597(19) 0.100(6) Uani 0.30 1 d PDU B 2
H10D H 0.6587 0.8040 0.5212 0.149 Uiso 0.30 1 calc PR B 2
H10E H 0.6256 0.8131 0.3916 0.149 Uiso 0.30 1 calc PR B 2
H10F H 0.6588 0.9575 0.4629 0.149 Uiso 0.30 1 calc PR B 2

loop_
_atom_site_aniso_label
_atom_site_aniso_U_11
_atom_site_aniso_U_22
_atom_site_aniso_U_33
_atom_site_aniso_U_23
_atom_site_aniso_U_13
_atom_site_aniso_U_12
O1 0.0394(6) 0.0268(5) 0.0386(6) -0.0038(4) 0.0093(4) 0.0013(4)
O2 0.0781(9) 0.0269(6) 0.0681(8) -0.0022(6) 0.0107(7) 0.0064(6)
O3 0.0418(6) 0.0289(5) 0.0517(7) 0.0011(5) 0.0258(5) -0.0026(4)
O4 0.0408(6) 0.0378(6) 0.0501(6) 0.0046(5) 0.0258(5) 0.0096(5)
O5 0.0405(6) 0.0273(6) 0.0752(8) 0.0127(5) 0.0253(6) 0.0036(4)
O6 0.0369(6) 0.0348(6) 0.0683(8) -0.0025(5) 0.0276(6) -0.0077(5)
O7 0.0419(7) 0.0457(7) 0.0621(7) 0.0076(6) 0.0287(6) 0.0139(5)
C1 0.0309(7) 0.0278(7) 0.0348(7) -0.0007(6) 0.0098(6) 0.0033(5)
C2 0.0265(7) 0.0337(8) 0.0404(8) -0.0023(6) 0.0116(6) 0.0024(5)
C3 0.0286(7) 0.0266(7) 0.0413(8) -0.0019(6) 0.0146(6) -0.0038(5)
C4 0.0308(7) 0.0240(7) 0.0426(8) -0.0018(6) 0.0138(6) -0.0012(5)
C5 0.0275(7) 0.0268(7) 0.0368(7) -0.0013(6) 0.0131(6) 0.0004(5)
C6 0.0313(7) 0.0260(7) 0.0351(7) 0.0000(5) 0.0127(6) -0.0014(5)
C7 0.0417(8) 0.0296(8) 0.0534(9) -0.0078(7) 0.0174(7) -0.0014(6)
C8 0.0570(11) 0.0525(11) 0.0587(11) -0.0215(9) 0.0077(9) -0.0002(9)
C9 0.087(2) 0.062(2) 0.0621(17) -0.0161(15) 0.0289(17) -0.0011(17)
C10 0.068(3) 0.112(5) 0.075(3) -0.008(3) 0.025(2) 0.004(3)
C9A 0.083(4) 0.074(4) 0.047(3) -0.006(3) 0.018(3) -0.016(3)
C10A 0.104(7) 0.107(7) 0.095(7) -0.003(5) 0.039(5) -0.017(5)

loop_
_atom_type_symbol
_atom_type_description
_atom_type_scat_dispersion_real
_atom_type_scat_dispersion_imag
_atom_type_scat_source
C C 0.0033 0.0016 'International Tables Vol C Tables 4.2.6.8 and 6.1.1.4'
H H 0.0000 0.0000 'International Tables Vol C Tables 4.2.6.8 and 6.1.1.4'
O O 0.0106 0.0060 'International Tables Vol C Tables 4.2.6.8 and 6.1.1.4'

loop_
_geom_angle_atom_site_label_1
_geom_angle_atom_site_label_2
_geom_angle_atom_site_label_3
_geom_angle
C7 O1 C1 118.17(12)
C6 O3 H3 109.5
C5 O4 H4 109.5
C4 O5 H5 109.5
C3 O6 H6 109.5
C2 O7 H7 109.5
O1 C1 C6 108.70(11)
O1 C1 C2 107.32(11)
C6 C1 C2 110.38(11)
O1 C1 H1 110.1
C6 C1 H1 110.1
C2 C1 H1 110.1
O7 C2 C3 106.79(12)
O7 C2 C1 112.52(12)
C3 C2 C1 110.73(11)
O7 C2 H2 108.9
C3 C2 H2 108.9
C1 C2 H2 108.9
O6 C3 C2 111.47(12)
O6 C3 C4 106.92(11)
C2 C3 C4 110.92(12)
O6 C3 H3A 109.2
C2 C3 H3A 109.2
C4 C3 H3A 109.2
O5 C4 C5 107.85(11)
O5 C4 C3 110.67(12)
C5 C4 C3 111.09(11)
O5 C4 H4A 109.1
C5 C4 H4A 109.1
C3 C4 H4A 109.1
O4 C5 C4 110.52(11)
O4 C5 C6 106.84(11)
C4 C5 C6 110.89(11)
O4 C5 H5A 109.5
C4 C5 H5A 109.5
C6 C5 H5A 109.5
O3 C6 C1 108.20(11)
O3 C6 C5 111.28(11)
C1 C6 C5 112.29(11)
O3 C6 H6A 108.3
C1 C6 H6A 108.3
C5 C6 H6A 108.3
O2 C7 O1 123.38(15)
O2 C7 C8 124.67(15)
O1 C7 C8 111.95(15)
C9A C8 C7 114.8(4)
C9A C8 C9 52.5(4)
C7 C8 C9 112.16(19)
C9A C8 H8A 136.0
C7 C8 H8A 109.2
C9 C8 H8A 109.2
C9A C8 H8B 58.7
C7 C8 H8B 109.2
C9 C8 H8B 109.2
H8A C8 H8B 107.9
C10 C9 C8 117.8(4)
C10 C9 H9A 107.9
C8 C9 H9A 107.9
C10 C9 H9B 107.9
C8 C9 H9B 107.9
H9A C9 H9B 107.2
C9 C10 H10A 109.5
C9 C10 H10B 109.5
H10A C10 H10B 109.5
C9 C10 H10C 109.5
H10A C10 H10C 109.5
H10B C10 H10C 109.5
C8 C9A C10A 126.0(11)
C8 C9A H9A1 105.8
C10A C9A H9A1 105.8
C8 C9A H9A2 105.8
C10A C9A H9A2 105.8
H9A1 C9A H9A2 106.2
C9A C10A H10D 109.5
C9A C10A H10E 109.5
H10D C10A H10E 109.5
C9A C10A H10F 109.5
H10D C10A H10F 109.5
H10E C10A H10F 109.5

loop_
_geom_bond_atom_site_label_1
_geom_bond_atom_site_label_2
_geom_bond_distance
O1 C7 1.3380(18)
O1 C1 1.4511(17)
O2 C7 1.206(2)
O3 C6 1.4228(16)
O3 H3 0.8200
O4 C5 1.4244(16)
O4 H4 0.8200
O5 C4 1.4267(18)
O5 H5 0.8200
O6 C3 1.4268(16)
O6 H6 0.8200
O7 C2 1.4162(17)
O7 H7 0.8200
C1 C6 1.5185(19)
C1 C2 1.529(2)
C1 H1 0.9800
C2 C3 1.518(2)
C2 H2 0.9800
C3 C4 1.5192(19)
C3 H3A 0.9800
C4 C5 1.5187(19)
C4 H4A 0.9800
C5 C6 1.5197(19)
C5 H5A 0.9800
C6 H6A 0.9800
C7 C8 1.501(2)
C8 C9A 1.354(7)
C8 C9 1.541(4)
C8 H8A 0.9700
C8 H8B 0.9700
C9 C10 1.440(6)
C9 H9A 0.9700
C9 H9B 0.9700
C10 H10A 0.9600
C10 H10B 0.9600
C10 H10C 0.9600
C9A C10A 1.383(14)
C9A H9A1 0.9700
C9A H9A2 0.9700
C10A H10D 0.9600
C10A H10E 0.9600
C10A H10F 0.9600

loop_
_geom_torsion_atom_site_label_1
_geom_torsion_atom_site_label_2
_geom_torsion_atom_site_label_3
_geom_torsion_atom_site_label_4
_geom_torsion
C7 O1 C1 C6 127.75(13)
C7 O1 C1 C2 -112.86(14)
O1 C1 C2 O7 57.17(15)
C6 C1 C2 O7 175.47(12)
O1 C1 C2 C3 -62.26(14)
C6 C1 C2 C3 56.04(15)
O7 C2 C3 O6 60.76(15)
C1 C2 C3 O6 -176.42(11)
O7 C2 C3 C4 179.80(11)
C1 C2 C3 C4 -57.38(15)
O6 C3 C4 O5 -61.53(15)
C2 C3 C4 O5 176.74(11)
O6 C3 C4 C5 178.70(12)
C2 C3 C4 C5 56.96(15)
O5 C4 C5 O4 65.15(15)
C3 C4 C5 O4 -173.40(11)
O5 C4 C5 C6 -176.55(12)
C3 C4 C5 C6 -55.11(16)
O1 C1 C6 O3 -60.86(14)
C2 C1 C6 O3 -178.32(11)
O1 C1 C6 C5 62.36(15)
C2 C1 C6 C5 -55.10(15)
O4 C5 C6 O3 -63.27(14)
C4 C5 C6 O3 176.23(11)
O4 C5 C6 C1 175.26(11)
C4 C5 C6 C1 54.76(16)
C1 O1 C7 O2 -7.2(2)
C1 O1 C7 C8 172.23(14)
O2 C7 C8 C9A 106.3(5)
O1 C7 C8 C9A -73.2(5)
O2 C7 C8 C9 48.7(3)
O1 C7 C8 C9 -130.7(2)
C9A C8 C9 C10 -47.9(5)
C7 C8 C9 C10 57.0(5)
C7 C8 C9A C10A -50.3(14)
C9 C8 C9A C10A 49.5(12)
